data_1549711
loop_
_publ_author_name
'Al-Afyouni, Malik H'
'Rohrabaugh, Jr, Thomas N'
'Al-Afyouni, Kathlyn F'
'Turro, Claudia'

_publ_section_title
;
 New Ru(ii) photocages operative with near-IR light: new platform for drug
 delivery in the PDT window.
;
_journal_issue 32
_journal_name_full 'Chemical science'
_journal_page_first 6711
_journal_page_last 6720
_journal_paper_doi 10.1039/c8sc02094a
_journal_volume 9
_journal_year 2018
_chemical_formula_moiety 'C30 H25 N4 O2 Ru, F3 P0.5'
_chemical_formula_sum 'C30 H25 F3 N4 O2 P0.5 Ru'
_chemical_formula_weight 647.09
_space_group_crystal_system monoclinic
_space_group_IT_number 12
_space_group_name_Hall '-C 2y'
_space_group_name_H-M_alt 'C 1 2/m 1'
_symmetry_space_group_name_Hall '-C 2y'
_symmetry_space_group_name_H-M 'C 1 2/m 1'
_atom_sites_solution_hydrogens geom
_audit_creation_date 2018-05-02
_audit_creation_method
;
Olex2 1.2
(compiled 2017.08.10 svn.r3461 for OlexSys, GUI svn.r5381)
;
_audit_update_record
;
2018-05-02 deposited with the CCDC.
2018-07-05 downloaded from the CCDC.
;
_cell_angle_alpha 90
_cell_angle_beta 119.9750(10)
_cell_angle_gamma 90
_cell_formula_units_Z 8
_cell_length_a 18.5470(4)
_cell_length_b 23.5958(6)
_cell_length_c 17.8330(4)
_cell_measurement_reflns_used 9866
_cell_measurement_temperature 150(2)
_cell_measurement_theta_max 27.89
_cell_measurement_theta_min 2.88
_cell_volume 6760.4(3)
_computing_cell_refinement 'SAINT v8.38A (Bruker, 2017)'
_computing_data_collection 'Apex3 v2017.3-0 (Bruker, 2017)'
_computing_data_reduction 'SAINT v8.38A (Bruker, 2017)'
_computing_molecular_graphics 'Olex2 (Dolomanov et al., 2009)'
_computing_publication_material 'Olex2 (Dolomanov et al., 2009)'
_computing_structure_refinement 'ShelXL (Sheldrick, 2015)'
_computing_structure_solution 'ShelXT (Sheldrick, 2015)'
_diffrn_ambient_temperature 150.15
_diffrn_measured_fraction_theta_full 0.998
_diffrn_measured_fraction_theta_max 0.998
_diffrn_measurement_device_type 'Bruker D8 Venture PHOTON II CPAD'
_diffrn_measurement_method 'omega and phi scans'
_diffrn_radiation_type MoK\a
_diffrn_radiation_wavelength 0.71073
_diffrn_reflns_av_R_equivalents 0.0307
_diffrn_reflns_av_unetI/netI 0.0176
_diffrn_reflns_Laue_measured_fraction_full 0.998
_diffrn_reflns_Laue_measured_fraction_max 0.998
_diffrn_reflns_limit_h_max 24
_diffrn_reflns_limit_h_min -24
_diffrn_reflns_limit_k_max 31
_diffrn_reflns_limit_k_min -31
_diffrn_reflns_limit_l_max 23
_diffrn_reflns_limit_l_min -23
_diffrn_reflns_number 77031
_diffrn_reflns_point_group_measured_fraction_full 0.998
_diffrn_reflns_point_group_measured_fraction_max 0.998
_diffrn_reflns_theta_full 25.242
_diffrn_reflns_theta_max 27.901
_diffrn_reflns_theta_min 2.883
_diffrn_source 'fine focus tube'
_exptl_absorpt_coefficient_mu 0.533
_exptl_absorpt_correction_T_max 0.746
_exptl_absorpt_correction_T_min 0.670
_exptl_absorpt_correction_type multi-scan
_exptl_absorpt_process_details 'SADABS-2016/2 (Bruker AXS)'
_exptl_crystal_colour 'dark purple'
_exptl_crystal_density_diffrn 1.272
_exptl_crystal_description 'rectangular plate'
_exptl_crystal_F_000 2620
_exptl_crystal_size_max 0.31
_exptl_crystal_size_mid 0.27
_exptl_crystal_size_min 0.08
_refine_diff_density_max 1.266
_refine_diff_density_min -0.710
_refine_diff_density_rms 0.081
_refine_ls_extinction_method none
_refine_ls_goodness_of_fit_ref 1.097
_refine_ls_hydrogen_treatment constr
_refine_ls_matrix_type full
_refine_ls_number_parameters 376
_refine_ls_number_reflns 8270
_refine_ls_number_restraints 0
_refine_ls_restrained_S_all 1.097
_refine_ls_R_factor_all 0.0456
_refine_ls_R_factor_gt 0.0402
_refine_ls_shift/su_max 0.003
_refine_ls_shift/su_mean 0.000
_refine_ls_structure_factor_coef Fsqd
_refine_ls_weighting_details 'w=1/[\s^2^(Fo^2^)+(0.0430P)^2^+20.9780P] where P=(Fo^2^+2Fc^2^)/3'
_refine_ls_weighting_scheme calc
_refine_ls_wR_factor_gt 0.0983
_refine_ls_wR_factor_ref 0.1020
_reflns_Friedel_coverage 0.000
_reflns_number_gt 7161
_reflns_number_total 8270
_reflns_threshold_expression 'I > 2\s(I)'
_cod_data_source_file c8sc02094a2.cif
_cod_data_source_block RudqpyacacACN_sqd
_cod_depositor_comments 'Adding full bibliography for 1549709--1549711.cif.'
_cod_original_formula_sum 'C30 H25 F3 N4 O2 P0.50 Ru'
_cod_database_code 1549711
_shelx_shelxl_version_number 2016/6
_shelx_space_group_comment
;
The symmetry employed for this shelxl refinement is uniquely defined
by the following loop, which should always be used as a source of
symmetry information in preference to the above space-group names.
They are only intended as comments.
;
_olex2_refinement_description
;
1. Fixed Uiso
 At 1.2 times of:
  All C(H) groups
 At 1.5 times of:
  All C(H,H,H) groups
2.a Aromatic/amide H refined with riding coordinates:
 C19(H19), C4(H4), C24(H24), C23(H23), C18(H18), C22(H22), C5(H5), C13(H13),
 C21(H21), C14(H14), C15(H15), C7(H7), C10(H10), C27(H27), C6(H6), C9(H9)
2.b Idealised Me refined as rotating group:
 C30(H30A,H30B,H30C), C29(H29A,H29B,H29C), C2(H2A,H2B,H2C)
;
_olex2_submission_special_instructions 'No special instructions were received'

loop_
_space_group_symop_operation_xyz
'x, y, z'
'-x, y, -z'
'x+1/2, y+1/2, z'
'-x+1/2, y+1/2, -z'
'-x, -y, -z'
'x, -y, z'
'-x+1/2, -y+1/2, -z'
'x+1/2, -y+1/2, z'

loop_
_atom_site_label
_atom_site_type_symbol
_atom_site_fract_x
_atom_site_fract_y
_atom_site_fract_z
_atom_site_U_iso_or_equiv
_atom_site_adp_type
_atom_site_occupancy
_atom_site_site_symmetry_order
_atom_site_calc_flag
_atom_site_refinement_flags_posn
_atom_site_refinement_flags_adp
_atom_site_refinement_flags_occupancy
Ru1 Ru 0.79856(2) 0.70877(2) 0.26130(2) 0.02136(7) Uani 1 1 d . . .
P1 P 0.40225(7) 0.500000 0.15425(7) 0.0364(2) Uani 1 2 d S T P
O2 O 0.69278(10) 0.75757(7) 0.20514(11) 0.0275(3) Uani 1 1 d . . .
O1 O 0.86973(11) 0.78100(7) 0.32050(11) 0.0263(3) Uani 1 1 d . . .
N3 N 0.72138(12) 0.64759(8) 0.20086(12) 0.0234(4) Uani 1 1 d . . .
F1 F 0.44454(18) 0.500000 0.0941(2) 0.0579(7) Uani 1 2 d S T P
N4 N 0.80602(12) 0.70441(8) 0.14641(12) 0.0229(4) Uani 1 1 d . . .
N2 N 0.76898(12) 0.68403(9) 0.35563(13) 0.0249(4) Uani 1 1 d . . .
N1 N 0.90126(12) 0.65979(9) 0.31826(13) 0.0269(4) Uani 1 1 d . . .
F2 F 0.49296(19) 0.500000 0.2367(2) 0.0702(9) Uani 1 2 d S T P
F3 F 0.3625(2) 0.500000 0.2143(2) 0.0667(9) Uani 1 2 d S T P
F5 F 0.40259(18) 0.56698(9) 0.15135(17) 0.0775(7) Uani 1 1 d . . .
F4 F 0.31339(19) 0.500000 0.0678(2) 0.0755(10) Uani 1 2 d S T P
C16 C 0.70267(15) 0.63426(10) 0.11926(15) 0.0264(5) Uani 1 1 d . . .
C17 C 0.75477(15) 0.66416(10) 0.09146(15) 0.0255(5) Uani 1 1 d . . .
C12 C 0.67649(14) 0.62666(10) 0.23555(15) 0.0260(5) Uani 1 1 d . . .
C20 C 0.85605(15) 0.72076(11) 0.04431(16) 0.0273(5) Uani 1 1 d . . .
C19 C 0.80027(16) 0.67953(12) -0.01121(16) 0.0322(5) Uani 1 1 d . . .
H19 H 0.797024 0.671643 -0.065050 0.039 Uiso 1 1 calc R . .
C25 C 0.85826(14) 0.73157(10) 0.12385(15) 0.0240(4) Uani 1 1 d . . .
C4 C 0.87948(15) 0.73083(11) 0.48116(16) 0.0289(5) Uani 1 1 d . . .
H4 H 0.902154 0.744325 0.447104 0.035 Uiso 1 1 calc R . .
C24 C 0.91573(15) 0.77195(12) 0.18174(16) 0.0297(5) Uani 1 1 d . . .
H24 H 0.918835 0.779111 0.235697 0.036 Uiso 1 1 calc R . .
C23 C 0.96682(16) 0.80066(12) 0.15981(17) 0.0321(5) Uani 1 1 d . . .
H23 H 1.005462 0.827422 0.199178 0.038 Uiso 1 1 calc R . .
C11 C 0.70574(15) 0.64653(10) 0.32408(16) 0.0271(5) Uani 1 1 d . . .
C18 C 0.75083(17) 0.65087(11) 0.01222(16) 0.0310(5) Uani 1 1 d . . .
H18 H 0.714058 0.622233 -0.024344 0.037 Uiso 1 1 calc R . .
C22 C 0.96301(16) 0.79118(12) 0.08002(17) 0.0320(5) Uani 1 1 d . . .
H22 H 0.998010 0.812072 0.065348 0.038 Uiso 1 1 calc R . .
C5 C 0.91790(16) 0.74388(12) 0.56792(16) 0.0328(5) Uani 1 1 d . . .
H5 H 0.967308 0.766000 0.593385 0.039 Uiso 1 1 calc R . .
C26 C 0.69030(16) 0.81103(11) 0.21495(16) 0.0281(5) Uani 1 1 d . . .
C13 C 0.61158(15) 0.58904(11) 0.18807(17) 0.0307(5) Uani 1 1 d . . .
H13 H 0.580136 0.573806 0.212089 0.037 Uiso 1 1 calc R . .
C21 C 0.90908(16) 0.75199(12) 0.02375(16) 0.0311(5) Uani 1 1 d . . .
H21 H 0.907064 0.745569 -0.029863 0.037 Uiso 1 1 calc R . .
C3 C 0.80682(15) 0.69762(11) 0.44272(15) 0.0269(5) Uani 1 1 d . . .
C14 C 0.59351(16) 0.57418(11) 0.10584(17) 0.0339(5) Uani 1 1 d . . .
H14 H 0.549753 0.548116 0.073351 0.041 Uiso 1 1 calc R . .
C15 C 0.63856(16) 0.59686(11) 0.06969(17) 0.0325(5) Uani 1 1 d . . .
H15 H 0.625751 0.586999 0.012692 0.039 Uiso 1 1 calc R . .
C28 C 0.84134(17) 0.83131(11) 0.31013(16) 0.0300(5) Uani 1 1 d . . .
C7 C 0.81530(18) 0.69224(14) 0.58392(17) 0.0376(6) Uani 1 1 d . . .
H7 H 0.793426 0.679486 0.619084 0.045 Uiso 1 1 calc R . .
C10 C 0.67135(17) 0.62516(12) 0.37347(18) 0.0347(6) Uani 1 1 d . . .
H10 H 0.625093 0.600105 0.347951 0.042 Uiso 1 1 calc R . .
C1 C 0.95669(16) 0.63038(12) 0.34952(19) 0.0359(6) Uani 1 1 d . . .
C27 C 0.75741(17) 0.84688(11) 0.26135(17) 0.0317(5) Uani 1 1 d . . .
H27 H 0.745221 0.886104 0.259922 0.038 Uiso 1 1 calc R . .
C6 C 0.88487(18) 0.72485(13) 0.61932(17) 0.0369(6) Uani 1 1 d . . .
H6 H 0.911269 0.734824 0.678845 0.044 Uiso 1 1 calc R . .
C9 C 0.70493(18) 0.64072(13) 0.45759(18) 0.0380(6) Uani 1 1 d . . .
H9 H 0.681511 0.627286 0.490991 0.046 Uiso 1 1 calc R . .
C8 C 0.77482(16) 0.67694(12) 0.49530(17) 0.0315(5) Uani 1 1 d . . .
C30 C 0.60331(18) 0.83552(13) 0.17144(19) 0.0389(6) Uani 1 1 d . . .
H30A H 0.583718 0.841504 0.109820 0.058 Uiso 1 1 calc GR . .
H30B H 0.603966 0.871788 0.198540 0.058 Uiso 1 1 calc GR . .
H30C H 0.565893 0.809119 0.177755 0.058 Uiso 1 1 calc GR . .
C29 C 0.9058(2) 0.87676(13) 0.3557(2) 0.0462(7) Uani 1 1 d . . .
H29A H 0.943764 0.865166 0.415597 0.069 Uiso 1 1 calc GR . .
H29B H 0.878209 0.912245 0.355366 0.069 Uiso 1 1 calc GR . .
H29C H 0.937432 0.882440 0.325714 0.069 Uiso 1 1 calc GR . .
C2 C 1.0272(2) 0.59194(16) 0.3895(3) 0.0657(11) Uani 1 1 d . . .
H2A H 1.007153 0.552733 0.380005 0.099 Uiso 1 1 calc GR . .
H2B H 1.059590 0.599549 0.451798 0.099 Uiso 1 1 calc GR . .
H2C H 1.062531 0.597625 0.363662 0.099 Uiso 1 1 calc GR . .

loop_
_atom_site_aniso_label
_atom_site_aniso_U_11
_atom_site_aniso_U_22
_atom_site_aniso_U_33
_atom_site_aniso_U_23
_atom_site_aniso_U_13
_atom_site_aniso_U_12
Ru1 0.01992(10) 0.02492(11) 0.01966(10) -0.00030(6) 0.01022(7) -0.00196(6)
P1 0.0338(5) 0.0343(5) 0.0461(6) 0.000 0.0236(5) 0.000
O2 0.0266(8) 0.0308(9) 0.0234(8) 0.0017(7) 0.0112(7) 0.0007(7)
O1 0.0280(8) 0.0308(9) 0.0215(8) -0.0019(6) 0.0134(7) -0.0046(7)
N3 0.0226(9) 0.0239(9) 0.0224(9) 0.0014(7) 0.0102(8) -0.0017(7)
F1 0.0515(16) 0.0717(19) 0.0689(19) 0.000 0.0440(15) 0.000
N4 0.0234(9) 0.0251(9) 0.0208(9) -0.0020(7) 0.0116(8) -0.0019(7)
N2 0.0226(9) 0.0303(10) 0.0246(9) 0.0037(8) 0.0138(8) 0.0019(8)
N1 0.0237(10) 0.0306(10) 0.0260(10) -0.0003(8) 0.0122(8) -0.0035(8)
F2 0.0438(16) 0.104(3) 0.0494(17) 0.000 0.0134(14) 0.000
F3 0.0623(19) 0.091(2) 0.070(2) 0.000 0.0496(17) 0.000
F5 0.121(2) 0.0375(11) 0.0825(16) 0.0056(11) 0.0575(16) 0.0121(12)
F4 0.0383(15) 0.124(3) 0.0595(19) 0.000 0.0208(14) 0.000
C16 0.0241(11) 0.0260(11) 0.0259(11) -0.0001(9) 0.0101(9) -0.0013(9)
C17 0.0258(11) 0.0258(11) 0.0245(11) -0.0007(9) 0.0122(9) -0.0013(9)
C12 0.0217(10) 0.0280(11) 0.0280(11) 0.0049(9) 0.0121(9) -0.0001(9)
C20 0.0270(11) 0.0323(12) 0.0236(11) 0.0012(9) 0.0133(10) 0.0030(9)
C19 0.0346(13) 0.0394(14) 0.0240(11) -0.0037(10) 0.0158(10) -0.0006(11)
C25 0.0224(10) 0.0277(11) 0.0237(11) 0.0030(9) 0.0129(9) 0.0036(9)
C4 0.0271(11) 0.0367(13) 0.0248(11) 0.0007(10) 0.0143(10) 0.0009(10)
C24 0.0281(12) 0.0401(14) 0.0230(11) -0.0037(10) 0.0143(10) -0.0044(10)
C23 0.0296(12) 0.0403(14) 0.0282(12) -0.0030(10) 0.0159(10) -0.0064(10)
C11 0.0248(11) 0.0264(11) 0.0322(12) 0.0030(9) 0.0157(10) 0.0020(9)
C18 0.0340(13) 0.0316(12) 0.0252(12) -0.0067(10) 0.0131(10) -0.0041(10)
C22 0.0295(12) 0.0416(14) 0.0304(13) 0.0028(11) 0.0191(11) -0.0019(10)
C5 0.0301(12) 0.0411(14) 0.0259(12) 0.0001(10) 0.0130(10) 0.0011(11)
C26 0.0329(12) 0.0328(12) 0.0229(11) 0.0027(9) 0.0171(10) 0.0061(10)
C13 0.0241(11) 0.0269(11) 0.0385(13) 0.0059(10) 0.0137(10) 0.0001(9)
C21 0.0338(13) 0.0388(13) 0.0263(11) 0.0031(10) 0.0193(10) 0.0019(10)
C3 0.0236(11) 0.0362(13) 0.0233(11) 0.0035(9) 0.0135(9) 0.0057(9)
C14 0.0293(12) 0.0299(12) 0.0350(13) -0.0021(10) 0.0105(11) -0.0098(10)
C15 0.0327(13) 0.0302(12) 0.0290(12) -0.0037(10) 0.0111(10) -0.0054(10)
C28 0.0372(13) 0.0320(12) 0.0244(11) -0.0032(9) 0.0181(10) -0.0064(10)
C7 0.0374(14) 0.0535(17) 0.0278(13) 0.0087(12) 0.0206(11) 0.0075(12)
C10 0.0304(13) 0.0384(14) 0.0406(14) 0.0023(11) 0.0218(12) -0.0040(11)
C1 0.0279(13) 0.0323(13) 0.0436(15) 0.0026(11) 0.0150(11) -0.0033(10)
C27 0.0403(14) 0.0252(11) 0.0340(13) -0.0019(10) 0.0218(11) -0.0027(10)
C6 0.0394(14) 0.0477(16) 0.0230(12) 0.0015(11) 0.0151(11) 0.0060(12)
C9 0.0385(14) 0.0484(16) 0.0375(14) 0.0069(12) 0.0268(12) -0.0003(12)
C8 0.0320(13) 0.0375(13) 0.0305(12) 0.0050(10) 0.0198(11) 0.0055(10)
C30 0.0361(14) 0.0384(15) 0.0393(15) 0.0008(12) 0.0167(12) 0.0074(11)
C29 0.0421(16) 0.0368(15) 0.0517(18) -0.0087(13) 0.0173(14) -0.0116(13)
C2 0.0343(16) 0.0440(18) 0.106(3) 0.020(2) 0.0253(19) 0.0073(14)

loop_
_atom_type_symbol
_atom_type_description
_atom_type_scat_dispersion_real
_atom_type_scat_dispersion_imag
_atom_type_scat_source
C C 0.0033 0.0016 'International Tables Vol C Tables 4.2.6.8 and 6.1.1.4'
H H 0.0000 0.0000 'International Tables Vol C Tables 4.2.6.8 and 6.1.1.4'
F F 0.0171 0.0103 'International Tables Vol C Tables 4.2.6.8 and 6.1.1.4'
N N 0.0061 0.0033 'International Tables Vol C Tables 4.2.6.8 and 6.1.1.4'
O O 0.0106 0.0060 'International Tables Vol C Tables 4.2.6.8 and 6.1.1.4'
P P 0.1023 0.0942 'International Tables Vol C Tables 4.2.6.8 and 6.1.1.4'
Ru Ru -1.2594 0.8363 'International Tables Vol C Tables 4.2.6.8 and 6.1.1.4'

loop_
_geom_angle_atom_site_label_1
_geom_angle_atom_site_label_2
_geom_angle_atom_site_label_3
_geom_angle
_geom_angle_site_symmetry_1
_geom_angle_site_symmetry_3
O2 Ru1 O1 89.86(7) . .
O2 Ru1 N4 93.64(7) . .
O2 Ru1 N2 88.76(7) . .
O1 Ru1 N4 101.40(7) . .
O1 Ru1 N2 100.04(7) . .
N3 Ru1 O2 83.46(8) . .
N3 Ru1 O1 173.32(7) . .
N3 Ru1 N4 79.24(8) . .
N3 Ru1 N2 79.75(8) . .
N3 Ru1 N1 95.89(8) . .
N2 Ru1 N4 158.43(8) . .
N1 Ru1 O2 178.49(7) . .
N1 Ru1 O1 90.78(8) . .
N1 Ru1 N4 87.58(8) . .
N1 Ru1 N2 89.79(8) . .
F2 P1 F1 88.48(17) . .
F2 P1 F4 176.65(18) . .
F3 P1 F1 179.05(19) . .
F3 P1 F2 90.58(18) . .
F3 P1 F5 91.89(10) . 6_565
F3 P1 F5 91.89(10) . .
F3 P1 F4 92.77(18) . .
F5 P1 F1 88.12(10) 6_565 .
F5 P1 F1 88.12(10) . .
F5 P1 F2 90.60(11) . .
F5 P1 F2 90.60(11) 6_565 .
F5 P1 F5 176.0(2) 6_565 .
F5 P1 F4 89.29(11) . .
F5 P1 F4 89.29(11) 6_565 .
F4 P1 F1 88.17(17) . .
C26 O2 Ru1 125.32(16) . .
C28 O1 Ru1 125.13(16) . .
C16 N3 Ru1 119.51(16) . .
C16 N3 C12 121.4(2) . .
C12 N3 Ru1 118.00(16) . .
C17 N4 Ru1 111.81(15) . .
C17 N4 C25 117.1(2) . .
C25 N4 Ru1 130.76(16) . .
C11 N2 Ru1 111.72(16) . .
C11 N2 C3 117.9(2) . .
C3 N2 Ru1 130.26(16) . .
C1 N1 Ru1 177.1(2) . .
N3 C16 C17 113.1(2) . .
N3 C16 C15 120.7(2) . .
C15 C16 C17 126.1(2) . .
N4 C17 C16 115.8(2) . .
N4 C17 C18 123.1(2) . .
C18 C17 C16 121.1(2) . .
N3 C12 C11 113.2(2) . .
N3 C12 C13 119.8(2) . .
C13 C12 C11 127.0(2) . .
C19 C20 C25 118.1(2) . .
C19 C20 C21 122.7(2) . .
C21 C20 C25 119.2(2) . .
C20 C19 H19 120.0 . .
C18 C19 C20 119.9(2) . .
C18 C19 H19 120.0 . .
N4 C25 C20 122.2(2) . .
N4 C25 C24 118.8(2) . .
C24 C25 C20 118.9(2) . .
C5 C4 H4 119.8 . .
C5 C4 C3 120.3(2) . .
C3 C4 H4 119.8 . .
C25 C24 H24 120.0 . .
C23 C24 C25 120.0(2) . .
C23 C24 H24 120.0 . .
C24 C23 H23 119.4 . .
C24 C23 C22 121.1(2) . .
C22 C23 H23 119.4 . .
N2 C11 C12 115.9(2) . .
N2 C11 C10 122.9(2) . .
C10 C11 C12 121.2(2) . .
C17 C18 H18 120.3 . .
C19 C18 C17 119.3(2) . .
C19 C18 H18 120.3 . .
C23 C22 H22 120.0 . .
C21 C22 C23 120.0(2) . .
C21 C22 H22 120.0 . .
C4 C5 H5 119.6 . .
C4 C5 C6 120.8(3) . .
C6 C5 H5 119.6 . .
O2 C26 C27 127.0(2) . .
O2 C26 C30 114.2(2) . .
C27 C26 C30 118.9(2) . .
C12 C13 H13 120.4 . .
C14 C13 C12 119.2(2) . .
C14 C13 H13 120.4 . .
C20 C21 H21 119.6 . .
C22 C21 C20 120.7(2) . .
C22 C21 H21 119.6 . .
N2 C3 C4 120.1(2) . .
N2 C3 C8 121.0(2) . .
C4 C3 C8 118.9(2) . .
C13 C14 H14 119.6 . .
C13 C14 C15 120.8(2) . .
C15 C14 H14 119.6 . .
C16 C15 C14 118.1(2) . .
C16 C15 H15 120.9 . .
C14 C15 H15 120.9 . .
O1 C28 C27 125.8(2) . .
O1 C28 C29 115.2(2) . .
C27 C28 C29 119.0(2) . .
C6 C7 H7 119.5 . .
C6 C7 C8 121.0(2) . .
C8 C7 H7 119.5 . .
C11 C10 H10 120.3 . .
C9 C10 C11 119.5(3) . .
C9 C10 H10 120.3 . .
N1 C1 C2 179.3(3) . .
C26 C27 C28 126.8(2) . .
C26 C27 H27 116.6 . .
C28 C27 H27 116.6 . .
C5 C6 H6 120.0 . .
C7 C6 C5 120.0(2) . .
C7 C6 H6 120.0 . .
C10 C9 H9 120.1 . .
C10 C9 C8 119.7(2) . .
C8 C9 H9 120.1 . .
C7 C8 C3 119.0(2) . .
C9 C8 C3 118.7(2) . .
C9 C8 C7 122.3(2) . .
C26 C30 H30A 109.5 . .
C26 C30 H30B 109.5 . .
C26 C30 H30C 109.5 . .
H30A C30 H30B 109.5 . .
H30A C30 H30C 109.5 . .
H30B C30 H30C 109.5 . .
C28 C29 H29A 109.5 . .
C28 C29 H29B 109.5 . .
C28 C29 H29C 109.5 . .
H29A C29 H29B 109.5 . .
H29A C29 H29C 109.5 . .
H29B C29 H29C 109.5 . .
C1 C2 H2A 109.5 . .
C1 C2 H2B 109.5 . .
C1 C2 H2C 109.5 . .
H2A C2 H2B 109.5 . .
H2A C2 H2C 109.5 . .
H2B C2 H2C 109.5 . .

loop_
_geom_bond_atom_site_label_1
_geom_bond_atom_site_label_2
_geom_bond_distance
_geom_bond_site_symmetry_2
Ru1 O2 2.0529(17) .
Ru1 O1 2.0902(17) .
Ru1 N3 1.9373(19) .
Ru1 N4 2.1238(19) .
Ru1 N2 2.0961(19) .
Ru1 N1 2.016(2) .
P1 F1 1.615(3) .
P1 F2 1.587(3) .
P1 F3 1.574(3) .
P1 F5 1.581(2) 6_565
P1 F5 1.582(2) .
P1 F4 1.598(3) .
O2 C26 1.277(3) .
O1 C28 1.274(3) .
N3 C16 1.354(3) .
N3 C12 1.354(3) .
N4 C17 1.355(3) .
N4 C25 1.379(3) .
N2 C11 1.348(3) .
N2 C3 1.385(3) .
N1 C1 1.130(3) .
C16 C17 1.468(3) .
C16 C15 1.387(3) .
C17 C18 1.413(3) .
C12 C11 1.466(3) .
C12 C13 1.391(3) .
C20 C19 1.405(4) .
C20 C25 1.422(3) .
C20 C21 1.416(3) .
C19 H19 0.9500 .
C19 C18 1.362(4) .
C25 C24 1.418(3) .
C4 H4 0.9500 .
C4 C5 1.377(3) .
C4 C3 1.406(4) .
C24 H24 0.9500 .
C24 C23 1.371(3) .
C23 H23 0.9500 .
C23 C22 1.407(4) .
C11 C10 1.414(3) .
C18 H18 0.9500 .
C22 H22 0.9500 .
C22 C21 1.364(4) .
C5 H5 0.9500 .
C5 C6 1.407(4) .
C26 C27 1.386(4) .
C26 C30 1.512(4) .
C13 H13 0.9500 .
C13 C14 1.376(4) .
C21 H21 0.9500 .
C3 C8 1.423(3) .
C14 H14 0.9500 .
C14 C15 1.392(4) .
C15 H15 0.9500 .
C28 C27 1.401(4) .
C28 C29 1.506(4) .
C7 H7 0.9500 .
C7 C6 1.357(4) .
C7 C8 1.416(4) .
C10 H10 0.9500 .
C10 C9 1.356(4) .
C1 C2 1.453(4) .
C27 H27 0.9500 .
C6 H6 0.9500 .
C9 H9 0.9500 .
C9 C8 1.411(4) .
C30 H30A 0.9800 .
C30 H30B 0.9800 .
C30 H30C 0.9800 .
C29 H29A 0.9800 .
C29 H29B 0.9800 .
C29 H29C 0.9800 .
C2 H2A 0.9800 .
C2 H2B 0.9800 .
C2 H2C 0.9800 .
